data_4505294
loop_
_publ_author_name
'Hendi, Mukta S.'
'Hooter, Paul'
'Davis, Raymond E.'
'Lynch, Vincent M.'
'Wheeler, Kraig A.'

_publ_section_title
;
 Structural Studies of Enantiomers, Racemates, and
 Quasiracemates:&#x2009;N-(4-Methylbenzoyl)methylbenzylamine
 andN-(4-Nitrobenzoyl)methylbenzylamine
;
_journal_issue 1
_journal_name_full 'Crystal Growth &amp; Design'
_journal_page_first 95
_journal_paper_doi 10.1021/cg0341353
_journal_volume 4
_journal_year 2004
_chemical_formula_sum 'C31 H31 N3 O4'
_chemical_formula_weight 509.59
_chemical_name_systematic
;
 (R)-N-(4-Methylbenzoyl)-a-methylbenzylamine/(S)-N-(4-Nitrobenzoyl)-a-
 methylbenzylamine
;
_space_group_IT_number 4
_symmetry_cell_setting monoclinic
_symmetry_space_group_name_Hall 'P 2yb'
_symmetry_space_group_name_H-M 'P 1 21 1'
_atom_sites_solution_hydrogens geom
_atom_sites_solution_primary direct
_atom_sites_solution_secondary difmap
_audit_creation_method SHELXL-97
_cell_angle_alpha 90.00
_cell_angle_beta 93.670(9)
_cell_angle_gamma 90.00
_cell_formula_units_Z 2
_cell_length_a 9.4413(9)
_cell_length_b 5.9721(7)
_cell_length_c 23.394(3)
_cell_measurement_temperature 180(2)
_cell_volume 1316.4(3)
_computing_structure_refinement 'SHELXL-97 (Sheldrick, 1997)'
_computing_structure_solution 'SHELXS-97 (Sheldrick, 1990)'
_diffrn_ambient_temperature 180(2)
_diffrn_measured_fraction_theta_full 0.868
_diffrn_measured_fraction_theta_max 0.868
_diffrn_radiation_monochromator graphite
_diffrn_radiation_source 'fine-focus sealed tube'
_diffrn_radiation_type MoK\a
_diffrn_radiation_wavelength 0.71073
_diffrn_reflns_av_R_equivalents 0.0226
_diffrn_reflns_av_sigmaI/netI 0.0432
_diffrn_reflns_limit_h_max 10
_diffrn_reflns_limit_h_min -1
_diffrn_reflns_limit_k_max 6
_diffrn_reflns_limit_k_min -1
_diffrn_reflns_limit_l_max 30
_diffrn_reflns_limit_l_min -30
_diffrn_reflns_number 3967
_diffrn_reflns_theta_full 27.50
_diffrn_reflns_theta_max 27.50
_diffrn_reflns_theta_min 2.16
_exptl_absorpt_coefficient_mu 0.086
_exptl_crystal_colour colorless
_exptl_crystal_density_diffrn 1.286
_exptl_crystal_density_method 'not measured'
_exptl_crystal_description 'transparent block '
_exptl_crystal_F_000 540
_exptl_crystal_size_max 0.56
_exptl_crystal_size_mid 0.56
_exptl_crystal_size_min 0.16
_refine_diff_density_max 0.235
_refine_diff_density_min -0.259
_refine_diff_density_rms 0.057
_refine_ls_abs_structure_details 'Flack H D (1983), Acta Cryst. A39, 876-881'
_refine_ls_abs_structure_Flack -2(3)
_refine_ls_extinction_method none
_refine_ls_goodness_of_fit_ref 1.038
_refine_ls_hydrogen_treatment mixed
_refine_ls_matrix_type full
_refine_ls_number_parameters 351
_refine_ls_number_reflns 3426
_refine_ls_number_restraints 1
_refine_ls_restrained_S_all 1.037
_refine_ls_R_factor_all 0.0823
_refine_ls_R_factor_gt 0.0467
_refine_ls_shift/su_max 0.000
_refine_ls_shift/su_mean 0.000
_refine_ls_structure_factor_coef Fsqd
_refine_ls_weighting_details 'calc w=1/[\s^2^(Fo^2^)+(0.0272P)^2^+1.3794P] where P=(Fo^2^+2Fc^2^)/3'
_refine_ls_weighting_scheme calc
_refine_ls_wR_factor_gt 0.0950
_refine_ls_wR_factor_ref 0.1222
_reflns_number_gt 2424
_reflns_number_total 3426
_reflns_threshold_expression >2sigma(I)
_cod_data_source_file cg0341353si20030718_015021.cif
_cod_data_source_block S:cmpd_3
_cod_original_cell_volume 1316.3(3)
_cod_original_sg_symbol_H-M P21
_cod_database_code 4505294

loop_
_symmetry_equiv_pos_as_xyz
'x, y, z'
'-x, y+1/2, -z'

loop_
_atom_site_label
_atom_site_type_symbol
_atom_site_fract_x
_atom_site_fract_y
_atom_site_fract_z
_atom_site_U_iso_or_equiv
_atom_site_adp_type
_atom_site_occupancy
_atom_site_symmetry_multiplicity
_atom_site_calc_flag
_atom_site_refinement_flags
O1A O 0.1797(3) 0.9069(7) 0.74295(13) 0.0319(11) Uani 1 1 d .
O2A O -0.0073(4) 0.0379(7) 0.53911(14) 0.0579(10) Uani 1 1 d .
O3A O 0.1937(4) 0.1784(8) 0.51864(14) 0.0606(11) Uani 1 1 d .
N1A N -0.0525(4) 0.8385(9) 0.75423(16) 0.0256(12) Uani 1 1 d .
N2A N 0.0884(5) 0.1770(11) 0.54623(17) 0.0423(13) Uani 1 1 d .
C1A C 0.0788(5) 0.3421(13) 0.59245(19) 0.0334(16) Uani 1 1 d .
C2A C -0.0162(5) 0.3021(13) 0.63364(19) 0.0347(15) Uani 1 1 d .
H2A H -0.0752 0.1731 0.6319 0.042 Uiso 1 1 calc R
C3A C -0.0227(5) 0.4557(11) 0.6775(2) 0.0303(14) Uani 1 1 d .
H3A H -0.0874 0.4324 0.7064 0.036 Uiso 1 1 calc R
C4A C 0.0641(5) 0.6438(11) 0.67997(19) 0.0267(15) Uani 1 1 d .
C5A C 0.1578(5) 0.6796(13) 0.63685(18) 0.0342(15) Uani 1 1 d .
H5A H 0.2169 0.8085 0.6380 0.041 Uiso 1 1 calc R
C6A C 0.1644(5) 0.5271(13) 0.5924(2) 0.0371(16) Uani 1 1 d .
H6A H 0.2269 0.5504 0.5627 0.044 Uiso 1 1 calc R
C7A C 0.0681(5) 0.8076(11) 0.72814(19) 0.0273(13) Uani 1 1 d .
C8A C -0.0550(5) 0.9695(11) 0.80730(18) 0.0271(14) Uani 1 1 d .
H8A H 0.0112 1.0992 0.8047 0.032 Uiso 1 1 calc R
C9A C -0.2045(5) 1.0599(11) 0.8132(2) 0.0299(14) Uani 1 1 d .
H9AA H -0.2329 1.1519 0.7797 0.045 Uiso 1 1 calc R
H9AB H -0.2059 1.1513 0.8479 0.045 Uiso 1 1 calc R
H9AC H -0.2708 0.9346 0.8157 0.045 Uiso 1 1 calc R
C10A C -0.0055(5) 0.8276(12) 0.8587(2) 0.0265(14) Uani 1 1 d .
C11A C -0.0625(5) 0.6164(11) 0.8665(2) 0.0306(17) Uani 1 1 d .
H11A H -0.1307 0.5584 0.8387 0.037 Uiso 1 1 calc R
C12A C -0.0215(5) 0.4896(12) 0.9139(2) 0.0345(17) Uani 1 1 d .
H12A H -0.0627 0.3464 0.9189 0.041 Uiso 1 1 calc R
C13A C 0.0795(6) 0.5703(12) 0.9543(2) 0.0361(17) Uani 1 1 d .
H13A H 0.1083 0.4832 0.9870 0.043 Uiso 1 1 calc R
C14A C 0.1371(6) 0.7769(13) 0.9464(2) 0.0365(17) Uani 1 1 d .
H14A H 0.2073 0.8324 0.9737 0.044 Uiso 1 1 calc R
C15A C 0.0947(5) 0.9079(12) 0.89909(19) 0.0312(16) Uani 1 1 d .
H15A H 0.1347 1.0523 0.8946 0.037 Uiso 1 1 calc R
O1B O 0.3174(3) 0.0831(7) 0.25493(13) 0.0312(11) Uani 1 1 d .
N1B N 0.5479(4) 0.1534(10) 0.24366(15) 0.0273(12) Uani 1 1 d .
C1B C 0.4251(6) 0.6567(14) 0.4081(2) 0.0379(17) Uani 1 1 d .
C2B C 0.5097(5) 0.6930(13) 0.3623(2) 0.0378(16) Uani 1 1 d .
H2B H 0.5657 0.8251 0.3616 0.045 Uiso 1 1 calc R
C3B C 0.5138(5) 0.5407(12) 0.3179(2) 0.0352(15) Uani 1 1 d .
H3B H 0.5728 0.5686 0.2873 0.042 Uiso 1 1 calc R
C4B C 0.4321(5) 0.3472(11) 0.31787(19) 0.0270(15) Uani 1 1 d .
C5B C 0.3450(5) 0.3124(13) 0.36278(18) 0.0338(15) Uani 1 1 d .
H5B H 0.2867 0.1827 0.3629 0.041 Uiso 1 1 calc R
C6B C 0.3425(6) 0.4640(14) 0.4070(2) 0.0417(18) Uani 1 1 d .
H6B H 0.2830 0.4363 0.4375 0.050 Uiso 1 1 calc R
C7B C 0.4283(5) 0.1833(11) 0.26998(18) 0.0252(13) Uani 1 1 d .
C8B C 0.5532(5) 0.0253(12) 0.19069(18) 0.0276(14) Uani 1 1 d .
H8B H 0.4875 -0.1054 0.1926 0.033 Uiso 1 1 calc R
C9B C 0.7033(5) -0.0634(12) 0.1852(2) 0.0344(16) Uani 1 1 d .
H9BA H 0.7319 -0.1540 0.2190 0.052 Uiso 1 1 calc R
H9BB H 0.7690 0.0628 0.1826 0.052 Uiso 1 1 calc R
H9BC H 0.7056 -0.1557 0.1507 0.052 Uiso 1 1 calc R
C10B C 0.5048(5) 0.1674(12) 0.13931(19) 0.0252(13) Uani 1 1 d .
C11B C 0.5618(5) 0.3785(10) 0.1321(2) 0.0294(15) Uani 1 1 d .
H11B H 0.6304 0.4355 0.1599 0.035 Uiso 1 1 calc R
C12B C 0.5200(5) 0.5064(11) 0.0850(2) 0.0333(16) Uani 1 1 d .
H12B H 0.5609 0.6501 0.0803 0.040 Uiso 1 1 calc R
C13B C 0.4194(5) 0.4277(13) 0.0447(2) 0.0364(17) Uani 1 1 d .
H13B H 0.3916 0.5164 0.0122 0.044 Uiso 1 1 calc R
C14B C 0.3587(6) 0.2191(13) 0.0517(2) 0.0397(19) Uani 1 1 d .
H14B H 0.2880 0.1649 0.0244 0.048 Uiso 1 1 calc R
C15B C 0.4020(5) 0.0908(11) 0.0987(2) 0.0321(16) Uani 1 1 d .
H15B H 0.3609 -0.0527 0.1034 0.038 Uiso 1 1 calc R
C16B C 0.4219(6) 0.8229(15) 0.4567(2) 0.056(2) Uani 1 1 d .
H16A H 0.3573 0.7692 0.4848 0.084 Uiso 1 1 calc R
H16B H 0.3889 0.9682 0.4416 0.084 Uiso 1 1 calc R
H16C H 0.5176 0.8392 0.4751 0.084 Uiso 1 1 calc R
HN1A H -0.128(7) 0.753(15) 0.744(3) 0.10(3) Uiso 1 1 d .
HN1B H 0.624(4) 0.228(8) 0.2549(14) 0.008(10) Uiso 1 1 d .

loop_
_atom_site_aniso_label
_atom_site_aniso_U_11
_atom_site_aniso_U_22
_atom_site_aniso_U_33
_atom_site_aniso_U_23
_atom_site_aniso_U_13
_atom_site_aniso_U_12
O1A 0.0217(19) 0.035(3) 0.0393(18) 0.000(2) 0.0017(14) -0.004(2)
O2A 0.073(2) 0.050(3) 0.052(2) -0.016(2) 0.0110(17) -0.008(2)
O3A 0.062(2) 0.070(3) 0.0528(19) -0.013(2) 0.0245(17) 0.014(2)
N1A 0.018(2) 0.027(3) 0.031(2) -0.006(2) 0.0019(16) 0.000(3)
N2A 0.049(3) 0.041(4) 0.038(2) -0.001(3) 0.006(2) 0.009(3)
C1A 0.035(3) 0.038(5) 0.027(2) -0.002(3) -0.002(2) 0.011(4)
C2A 0.036(3) 0.032(4) 0.036(3) -0.006(3) 0.001(2) -0.003(3)
C3A 0.026(3) 0.030(4) 0.035(3) 0.007(3) 0.008(2) -0.003(3)
C4A 0.023(3) 0.028(4) 0.030(2) 0.001(3) 0.004(2) 0.011(3)
C5A 0.032(3) 0.036(4) 0.035(3) 0.002(3) 0.006(2) 0.000(4)
C6A 0.035(3) 0.047(5) 0.031(3) 0.002(3) 0.012(2) 0.005(4)
C7A 0.022(3) 0.028(4) 0.032(2) 0.010(3) 0.001(2) -0.006(3)
C8A 0.024(3) 0.021(4) 0.036(2) 0.000(3) 0.000(2) 0.000(3)
C9A 0.027(3) 0.020(4) 0.043(3) -0.004(3) 0.002(2) 0.006(3)
C10A 0.017(3) 0.030(4) 0.033(3) 0.000(3) 0.0050(19) 0.001(3)
C11A 0.022(3) 0.037(5) 0.032(3) 0.000(3) -0.004(2) -0.002(3)
C12A 0.029(3) 0.033(5) 0.041(3) 0.002(3) 0.002(2) -0.009(3)
C13A 0.035(3) 0.036(5) 0.038(3) 0.001(3) 0.002(2) 0.010(4)
C14A 0.038(3) 0.038(5) 0.032(3) -0.006(3) -0.008(2) -0.002(4)
C15A 0.025(3) 0.030(4) 0.039(3) -0.004(3) -0.001(2) 0.001(3)
O1B 0.0214(18) 0.034(3) 0.0379(18) -0.001(2) -0.0005(14) -0.004(2)
N1B 0.018(2) 0.035(3) 0.029(2) 0.002(2) 0.0004(16) -0.004(3)
C1B 0.039(3) 0.038(5) 0.037(3) -0.004(3) 0.002(2) 0.008(4)
C2B 0.040(3) 0.030(4) 0.044(3) 0.004(3) 0.000(2) -0.001(4)
C3B 0.034(3) 0.039(4) 0.032(2) -0.006(3) 0.004(2) 0.006(3)
C4B 0.020(3) 0.034(4) 0.027(2) 0.007(3) -0.0027(19) -0.002(3)
C5B 0.027(3) 0.043(5) 0.031(2) 0.005(3) 0.001(2) -0.005(4)
C6B 0.040(3) 0.057(5) 0.028(3) 0.003(4) 0.005(2) 0.002(4)
C7B 0.024(3) 0.025(4) 0.026(2) 0.001(3) -0.0032(19) 0.009(3)
C8B 0.023(3) 0.026(4) 0.034(2) -0.008(3) 0.006(2) -0.005(3)
C9B 0.024(3) 0.038(4) 0.042(3) -0.001(3) 0.002(2) -0.002(3)
C10B 0.026(3) 0.021(4) 0.029(2) -0.006(3) 0.004(2) 0.005(3)
C11B 0.030(3) 0.021(4) 0.037(3) -0.004(3) 0.000(2) -0.003(3)
C12B 0.036(3) 0.020(5) 0.043(3) 0.004(3) 0.001(2) -0.001(3)
C13B 0.037(3) 0.039(5) 0.032(3) 0.004(3) -0.005(2) -0.001(4)
C14B 0.033(3) 0.046(5) 0.039(3) -0.005(4) -0.009(2) -0.006(4)
C15B 0.030(3) 0.022(4) 0.044(3) -0.008(3) 0.003(2) -0.006(3)
C16B 0.079(5) 0.052(5) 0.037(3) -0.012(4) 0.001(3) 0.013(5)

loop_
_atom_type_symbol
_atom_type_description
_atom_type_scat_dispersion_real
_atom_type_scat_dispersion_imag
_atom_type_scat_source
C C 0.0033 0.0016 'International Tables Vol C Tables 4.2.6.8 and 6.1.1.4'
H H 0.0000 0.0000 'International Tables Vol C Tables 4.2.6.8 and 6.1.1.4'
N N 0.0061 0.0033 'International Tables Vol C Tables 4.2.6.8 and 6.1.1.4'
O O 0.0106 0.0060 'International Tables Vol C Tables 4.2.6.8 and 6.1.1.4'

loop_
_geom_angle_atom_site_label_1
_geom_angle_atom_site_label_2
_geom_angle_atom_site_label_3
_geom_angle
C7A N1A C8A 121.3(5)
O3A N2A O2A 123.3(5)
O3A N2A C1A 118.4(5)
O2A N2A C1A 118.3(4)
C6A C1A C2A 123.4(6)
C6A C1A N2A 118.5(5)
C2A C1A N2A 118.1(6)
C1A C2A C3A 117.8(6)
C2A C3A C4A 121.0(5)
C3A C4A C5A 119.4(5)
C3A C4A C7A 123.3(4)
C5A C4A C7A 117.2(6)
C6A C5A C4A 120.1(6)
C1A C6A C5A 118.4(5)
O1A C7A N1A 122.6(5)
O1A C7A C4A 120.4(4)
N1A C7A C4A 117.0(5)
N1A C8A C10A 110.5(5)
N1A C8A C9A 109.3(4)
C10A C8A C9A 111.5(4)
C15A C10A C11A 118.7(6)
C15A C10A C8A 120.7(6)
C11A C10A C8A 120.5(5)
C12A C11A C10A 120.9(5)
C11A C12A C13A 120.3(6)
C14A C13A C12A 118.9(6)
C13A C14A C15A 121.2(6)
C10A C15A C14A 119.9(6)
C7B N1B C8B 122.6(4)
C6B C1B C2B 117.6(6)
C6B C1B C16B 121.4(5)
C2B C1B C16B 121.0(7)
C3B C2B C1B 121.4(7)
C2B C3B C4B 120.3(5)
C3B C4B C5B 118.6(6)
C3B C4B C7B 122.3(5)
C5B C4B C7B 119.0(6)
C6B C5B C4B 120.6(6)
C5B C6B C1B 121.5(5)
O1B C7B N1B 122.0(5)
O1B C7B C4B 120.8(4)
N1B C7B C4B 117.1(5)
N1B C8B C10B 110.7(6)
N1B C8B C9B 109.6(4)
C10B C8B C9B 111.2(4)
C11B C10B C15B 118.4(6)
C11B C10B C8B 120.3(5)
C15B C10B C8B 121.2(6)
C12B C11B C10B 120.5(5)
C11B C12B C13B 120.5(6)
C12B C13B C14B 119.9(6)
C15B C14B C13B 119.3(5)
C14B C15B C10B 121.3(6)

loop_
_geom_bond_atom_site_label_1
_geom_bond_atom_site_label_2
_geom_bond_distance
O1A C7A 1.239(6)
O2A N2A 1.230(6)
O3A N2A 1.220(5)
N1A C7A 1.339(6)
N1A C8A 1.469(6)
N2A C1A 1.471(8)
C1A C6A 1.369(9)
C1A C2A 1.378(7)
C2A C3A 1.381(8)
C3A C4A 1.389(8)
C4A C5A 1.400(6)
C4A C7A 1.491(8)
C5A C6A 1.386(8)
C8A C10A 1.520(7)
C8A C9A 1.525(6)
C10A C15A 1.380(7)
C10A C11A 1.388(9)
C11A C12A 1.378(7)
C12A C13A 1.387(7)
C13A C14A 1.366(9)
C14A C15A 1.393(8)
O1B C7B 1.237(6)
N1B C7B 1.333(6)
N1B C8B 1.460(6)
C1B C6B 1.390(10)
C1B C2B 1.394(7)
C1B C16B 1.510(9)
C2B C3B 1.383(8)
C3B C4B 1.390(9)
C4B C5B 1.391(6)
C4B C7B 1.486(8)
C5B C6B 1.377(9)
C8B C10B 1.518(8)
C8B C9B 1.526(7)
C10B C11B 1.385(9)
C10B C15B 1.391(7)
C11B C12B 1.378(7)
C12B C13B 1.378(7)
C13B C14B 1.385(9)
C14B C15B 1.381(8)
